data_4331225
loop_
_publ_author_name
'Hassanatu B. Mansaray'
'Christina Y. Tang'
'Dragoslav Vidovic'
'Amber L. Thompson'
'Simon Aldridge'

_publ_contact_author 'Simon Aldridge'
_publ_contact_author_email simon.aldridge@chem.ox.ac.uk
_publ_section_title
;
 Interaction of In(I) and Tl(I) Cations with 2,6-Diaryl Pyridine Ligands:
 Cation Encapsulation within a Very Weakly Interacting N/Arene Host
 Environment
;
_journal_name_full 'Inorganic Chemistry'
_journal_page_first 13017
_journal_page_last 13022
_journal_paper_doi 10.1021/ic3021386
_journal_volume 51
_journal_year 2012
_chemical_formula_moiety 'C32 H12 B F24, C23 H25 N Tl, 2(C7 H8)'
_chemical_formula_sum 'C69 H53 B F24 N Tl'
_chemical_formula_weight 1567.32
_space_group_IT_number 14
_symmetry_cell_setting monoclinic
_symmetry_space_group_name_Hall '-P 2yn'
_symmetry_space_group_name_H-M 'P 1 21/n 1'
_atom_sites_solution_hydrogens difmap
_atom_sites_solution_primary other
_audit_creation_date 11-07-11
_audit_creation_method CRYSTALS_ver_14.23
_cell_angle_alpha 90
_cell_angle_beta 91.6851(5)
_cell_angle_gamma 90
_cell_formula_units_Z 4
_cell_length_a 12.8041(1)
_cell_length_b 13.8915(2)
_cell_length_c 35.7688(4)
_cell_measurement_reflns_used 13652
_cell_measurement_temperature 150
_cell_measurement_theta_max 27
_cell_measurement_theta_min 5
_cell_volume 6359.38(13)
_computing_cell_refinement 'DENZO/SCALEPACK (Otwinowski & Minor, 1997)'
_computing_data_collection 'COLLECT (Nonius, 2001).'
_computing_data_reduction 'DENZO/SCALEPACK (Otwinowski & Minor, 1997)'
_computing_molecular_graphics 'CAMERON (Watkin et al., 1996)'
_computing_publication_material 'CRYSTALS (Betteridge et al., 2003)'
_computing_structure_refinement 'CRYSTALS (Betteridge et al., 2003)'
_computing_structure_solution 'Superflip (Palatinus & Chapuis, 2007)'
_diffrn_ambient_temperature 150
_diffrn_measured_fraction_theta_full 0.986
_diffrn_measured_fraction_theta_max 0.980
_diffrn_measurement_device Area
_diffrn_measurement_device_type 'Nonius KappaCCD'
_diffrn_measurement_method \w
_diffrn_radiation_monochromator graphite
_diffrn_radiation_type 'Mo K\a'
_diffrn_radiation_wavelength 0.71073
_diffrn_reflns_av_R_equivalents 0.053
_diffrn_reflns_limit_h_max 16
_diffrn_reflns_limit_h_min -16
_diffrn_reflns_limit_k_max 15
_diffrn_reflns_limit_k_min -17
_diffrn_reflns_limit_l_max 46
_diffrn_reflns_limit_l_min -46
_diffrn_reflns_number 94242
_diffrn_reflns_theta_full 25.036
_diffrn_reflns_theta_max 27.512
_diffrn_reflns_theta_min 5.123
_diffrn_standards_number 0
_exptl_absorpt_coefficient_mu 2.654
_exptl_absorpt_correction_T_max 0.60
_exptl_absorpt_correction_T_min 0.56
_exptl_absorpt_correction_type multi-scan
_exptl_absorpt_process_details 'DENZO/SCALEPACK (Otwinowski & Minor, 1997)'
_exptl_crystal_colour clear_pale_colourless
_exptl_crystal_density_diffrn 1.637
_exptl_crystal_description block
_exptl_crystal_F_000 3103.999
_exptl_crystal_size_max 0.25
_exptl_crystal_size_mid 0.23
_exptl_crystal_size_min 0.22
_refine_diff_density_max 3.49
_refine_diff_density_min -2.52
_refine_ls_extinction_method none
_refine_ls_goodness_of_fit_ref 0.9592
_refine_ls_hydrogen_treatment constr
_refine_ls_matrix_type full
_refine_ls_number_parameters 1177
_refine_ls_number_reflns 12642
_refine_ls_number_restraints 1678
_refine_ls_R_factor_all 0.1303
_refine_ls_R_factor_gt 0.0836
_refine_ls_shift/su_max 0.0044181
_refine_ls_shift/su_mean 0.0001486
_refine_ls_structure_factor_coef Fsqd
_refine_ls_weighting_details
;
 Method, part 1, Chebychev polynomial, (Watkin, 1994, Prince, 1982) 
 [weight] = 1.0/[A~0~*T~0~(x)+A~1~*T~1~(x) ... +A~n-1~]*T~n-1~(x)] 
 where A~i~ are the Chebychev coefficients listed below and x= Fcalc/Fmax 
 Method = Robust Weighting (Prince, 1982) 
 W = [weight] * [1-(deltaF/6*sigmaF)^2^]^2^ 
 A~i~ are: 
 25.4 36.1 16.7 3.90 
;
_refine_ls_weighting_scheme calc
_refine_ls_wR_factor_all 0.2429
_refine_ls_wR_factor_gt 0.1901
_refine_ls_wR_factor_ref 0.2428
_reflns_limit_h_max 16
_reflns_limit_h_min -16
_reflns_limit_k_max 17
_reflns_limit_k_min 0
_reflns_limit_l_max 46
_reflns_limit_l_min 0
_reflns_number_gt 7865
_reflns_number_total 14328
_reflns_threshold_expression I>2.0\s(I)
_oxford_diffrn_Wilson_B_factor 3.90
_oxford_diffrn_Wilson_scale 76.50
_oxford_refine_ls_r_factor_ref 0.1303
_oxford_refine_ls_scale 0.13094(7)
_oxford_reflns_number_all 12643
_oxford_reflns_threshold_expression_ref I>-3.0\s(I)
_oxford_structure_analysis_title 013HMCT10/6369
_cod_data_source_file ic3021386_si_001_3.cif
_cod_data_source_block 2
_cod_original_sg_symbol_H-M 'P 21/n '
_cod_original_formula_sum 'C69 H53 B1 F24 N1 Tl1'
_cod_database_code 4331225

loop_
_symmetry_equiv_pos_as_xyz
x,y,z
-x,-y,-z
x+1/2,-y+1/2,z+1/2
-x+1/2,y+1/2,-z+1/2

loop_
_atom_site_label
_atom_site_type_symbol
_atom_site_fract_x
_atom_site_fract_y
_atom_site_fract_z
_atom_site_U_iso_or_equiv
_atom_site_occupancy
_atom_site_adp_type
_atom_site_refinement_flags_posn
_atom_site_refinement_flags_occupancy
_atom_site_disorder_assembly
_atom_site_disorder_group
Tl1 Tl -0.03110(4) 0.85381(4) 0.630623(12) 0.0659 1.0000 Uani . . . .
N2 N 0.0837(6) 0.9564(6) 0.5846(2) 0.0377 1.0000 Uani . . . .
C3 C 0.1540(7) 0.9102(8) 0.5635(3) 0.0412 1.0000 Uani . . . .
C4 C 0.2134(8) 0.9621(9) 0.5386(3) 0.0488 1.0000 Uani . . . .
C5 C 0.1982(8) 1.0610(8) 0.5350(3) 0.0518 1.0000 Uani . . . .
C6 C 0.1269(8) 1.1065(8) 0.5570(3) 0.0492 1.0000 Uani . . . .
C7 C 0.0694(7) 1.0528(8) 0.5815(3) 0.0419 1.0000 Uani . . . .
C8 C -0.0097(7) 1.0909(7) 0.6075(3) 0.0422 1.0000 Uani . . . .
C9 C -0.1150(8) 1.0788(8) 0.5981(3) 0.0508 1.0000 Uani . . . .
C10 C -0.1883(8) 1.1040(9) 0.6250(4) 0.0581 1.0000 Uani . . . .
C11 C -0.1589(9) 1.1401(8) 0.6602(3) 0.0519 1.0000 Uani . . . .
C12 C -0.0545(9) 1.1539(8) 0.6675(3) 0.0551 1.0000 Uani . . . .
C13 C 0.0217(8) 1.1303(7) 0.6418(3) 0.0486 1.0000 Uani . . . .
C14 C 0.1367(9) 1.1465(11) 0.6511(4) 0.0701 1.0000 Uani . . . .
C15 C -0.2400(11) 1.1596(11) 0.6887(4) 0.0788 1.0000 Uani . . . .
C16 C -0.1503(9) 1.0420(13) 0.5603(4) 0.0840 1.0000 Uani . . . .
C17 C 0.1578(6) 0.8063(8) 0.5710(3) 0.0397 1.0000 Uani . . . .
C18 C 0.0822(7) 0.7453(8) 0.5558(3) 0.0447 1.0000 Uani . . . .
C19 C 0.0780(8) 0.6512(8) 0.5677(3) 0.0465 1.0000 Uani . . . .
C20 C 0.1452(9) 0.6147(8) 0.5952(3) 0.0502 1.0000 Uani . . . .
C21 C 0.2238(9) 0.6761(9) 0.6089(3) 0.0536 1.0000 Uani . . . .
C22 C 0.2315(7) 0.7694(9) 0.5975(3) 0.0480 1.0000 Uani . . . .
C23 C 0.3168(10) 0.8354(10) 0.6138(4) 0.0691 1.0000 Uani . . . .
C24 C 0.1330(12) 0.5149(11) 0.6105(4) 0.0810 1.0000 Uani . . . .
C25 C 0.0047(10) 0.7807(10) 0.5254(3) 0.0621 1.0000 Uani . . . .
F26 F 0.9543(5) 0.3138(5) 0.5787(2) 0.0676 1.0000 Uani . . . .
C27 C 0.8673(10) 0.3636(12) 0.5705(4) 0.0761 1.0000 Uani . . . .
F28 F 0.9016(6) 0.4452(6) 0.5551(2) 0.0858 1.0000 Uani . . . .
F29 F 0.8179(6) 0.3165(8) 0.5437(2) 0.1037 1.0000 Uani . . . .
C30 C 0.8020(7) 0.3825(7) 0.6036(3) 0.0391 1.0000 Uani . . . .
C31 C 0.6947(7) 0.3872(7) 0.5994(2) 0.0363 1.0000 Uani . . . .
C32 C 0.6297(6) 0.4027(6) 0.6294(2) 0.0319 1.0000 Uani . . . .
C33 C 0.6799(7) 0.4144(7) 0.6643(3) 0.0380 1.0000 Uani . . . .
C34 C 0.7880(7) 0.4143(7) 0.6689(3) 0.0404 1.0000 Uani . . . .
C35 C 0.8509(7) 0.3952(8) 0.6385(3) 0.0493 1.0000 Uani . . . .
C36 C 0.8387(5) 0.4321(6) 0.70522(16) 0.0728 1.0000 Uani D . . .
B40 B 0.5028(7) 0.3894(8) 0.6249(3) 0.0370 1.0000 Uani . . . .
C41 C 0.4523(6) 0.4393(7) 0.5868(2) 0.0355 1.0000 Uani . . . .
C42 C 0.4844(7) 0.5288(7) 0.5741(2) 0.0369 1.0000 Uani . . . .
C43 C 0.4324(7) 0.5772(8) 0.5446(2) 0.0432 1.0000 Uani . . . .
C44 C 0.3469(8) 0.5351(8) 0.5263(3) 0.0501 1.0000 Uani . . . .
C45 C 0.3157(8) 0.4453(9) 0.5376(3) 0.0492 1.0000 Uani . . . .
C46 C 0.3658(7) 0.3999(8) 0.5675(3) 0.0429 1.0000 Uani . . . .
C47 C 0.2351(6) 0.4016(6) 0.5146(2) 0.1006 1.0000 Uani D . . .
C51 C 0.4642(6) 0.6752(5) 0.5344(2) 0.0781 1.0000 Uani D . . .
C55 C 0.4877(6) 0.2711(7) 0.6238(2) 0.0359 1.0000 Uani . . . .
C56 C 0.5008(6) 0.2191(7) 0.5905(3) 0.0375 1.0000 Uani . . . .
C57 C 0.4948(7) 0.1202(7) 0.5890(3) 0.0398 1.0000 Uani . . . .
C58 C 0.4762(8) 0.0665(8) 0.6208(3) 0.0509 1.0000 Uani . . . .
C59 C 0.4634(8) 0.1166(8) 0.6543(3) 0.0475 1.0000 Uani . . . .
C60 C 0.4709(8) 0.2159(8) 0.6559(3) 0.0468 1.0000 Uani . . . .
C61 C 0.4371(6) 0.0674(5) 0.68895(16) 0.0781 1.0000 Uani D . . .
C65 C 0.5084(4) 0.0728(4) 0.55313(13) 0.0568 1.0000 Uani D . . .
C69 C 0.4394(7) 0.4415(8) 0.6582(2) 0.0381 1.0000 Uani . . . .
C70 C 0.3446(7) 0.4071(9) 0.6710(3) 0.0484 1.0000 Uani . . . .
C71 C 0.2874(8) 0.4585(10) 0.6971(3) 0.0559 1.0000 Uani . . . .
C72 C 0.3213(9) 0.5429(11) 0.7115(3) 0.0619 1.0000 Uani . . . .
C73 C 0.4139(8) 0.5796(8) 0.6992(3) 0.0485 1.0000 Uani . . . .
C74 C 0.4707(7) 0.5303(7) 0.6724(3) 0.0404 1.0000 Uani . . . .
C75 C 0.4564(7) 0.6692(5) 0.7148(2) 0.0833 1.0000 Uani D . . .
C79 C 0.1818(4) 0.4324(6) 0.70762(18) 0.0761 1.0000 Uani D . . .
C100 C 0.7898(7) 0.6643(9) 0.6321(5) 0.0815 0.60(3) Uani D P 1 1
C101 C 0.7525(8) 0.7185(12) 0.6609(3) 0.0810 0.60(3) Uani D P 1 1
C102 C 0.7088(7) 0.8073(12) 0.6548(4) 0.0848 0.60(3) Uani D P 1 1
C103 C 0.7023(6) 0.8423(8) 0.6182(5) 0.0884 0.60(3) Uani D P 1 1
C104 C 0.7390(7) 0.7881(10) 0.5909(3) 0.0894 0.60(3) Uani D P 1 1
C105 C 0.7819(7) 0.7014(10) 0.5959(4) 0.0843 0.60(3) Uani D P 1 1
C106 C 0.7315(10) 0.8276(16) 0.5511(4) 0.0967 0.60(3) Uani D P 1 1
C110 C 0.778(3) 0.6757(19) 0.6157(11) 0.1119 0.40(3) Uani D P 1 2
C111 C 0.769(3) 0.686(2) 0.6536(10) 0.1120 0.40(3) Uani D P 1 2
C112 C 0.728(3) 0.768(3) 0.6687(7) 0.1117 0.40(3) Uani D P 1 2
C113 C 0.694(3) 0.841(2) 0.6446(8) 0.1115 0.40(3) Uani D P 1 2
C114 C 0.702(3) 0.828(2) 0.6079(8) 0.1121 0.40(3) Uani D P 1 2
C115 C 0.741(3) 0.749(2) 0.5924(8) 0.1112 0.40(3) Uani D P 1 2
C116 C 0.663(3) 0.908(3) 0.5819(11) 0.1157 0.40(3) Uani D P 1 2
C120 C -0.0319(8) 0.8019(8) 0.7283(2) 0.0750 0.69(3) Uani D P 2 1
C121 C 0.0399(12) 0.7417(7) 0.7159(3) 0.0759 0.69(3) Uani D P 2 1
C122 C 0.1279(9) 0.7800(12) 0.6995(3) 0.0757 0.69(3) Uani D P 2 1
C123 C 0.1368(9) 0.8780(13) 0.6971(3) 0.0753 0.69(3) Uani D P 2 1
C124 C 0.0610(12) 0.9380(8) 0.7100(3) 0.0763 0.69(3) Uani D P 2 1
C125 C -0.0259(9) 0.8973(8) 0.7263(3) 0.0766 0.69(3) Uani D P 2 1
C126 C -0.1270(11) 0.7588(15) 0.7463(3) 0.0749 0.69(3) Uani D P 2 1
C130 C -0.0442(19) 0.821(2) 0.7289(4) 0.0909 0.31(3) Uani D P 2 2
C131 C 0.001(3) 0.7407(17) 0.7174(5) 0.0890 0.31(3) Uani D P 2 2
C132 C 0.099(3) 0.747(2) 0.7015(5) 0.0889 0.31(3) Uani D P 2 2
C133 C 0.1439(19) 0.836(3) 0.6982(4) 0.0886 0.31(3) Uani D P 2 2
C134 C 0.095(3) 0.917(2) 0.7102(5) 0.0898 0.31(3) Uani D P 2 2
C135 C -0.002(2) 0.9088(17) 0.7261(5) 0.0909 0.31(3) Uani D P 2 2
C136 C -0.1511(19) 0.813(4) 0.7464(5) 0.0928 0.31(3) Uani D P 2 2
F80 F 0.1228(13) 0.4697(13) 0.7344(4) 0.0805 0.322(9) Uani D P 3 1
F81 F 0.2134(14) 0.3464(10) 0.7222(5) 0.0797 0.322(9) Uani D P 3 1
F82 F 0.1113(12) 0.4072(14) 0.6806(4) 0.0800 0.322(9) Uani D P 3 1
F85 F 0.1125(8) 0.5065(6) 0.7051(3) 0.0920 0.678(9) Uani D P 3 2
F86 F 0.1728(7) 0.4015(8) 0.74288(19) 0.0794 0.678(9) Uani D P 3 2
F87 F 0.1351(6) 0.3624(6) 0.6871(2) 0.0567 0.678(9) Uani D P 3 2
F90 F 0.4450(16) 0.7513(10) 0.5563(5) 0.0852 0.348(10) Uani D P 4 1
F91 F 0.4233(14) 0.7019(14) 0.5007(4) 0.0832 0.348(10) Uani D P 4 1
F92 F 0.5683(7) 0.6800(13) 0.5296(5) 0.0762 0.348(10) Uani D P 4 1
F95 F 0.5120(9) 0.7250(8) 0.5624(2) 0.0824 0.652(10) Uani D P 4 2
F96 F 0.3857(7) 0.7341(8) 0.5229(3) 0.0802 0.652(10) Uani D P 4 2
F97 F 0.5321(9) 0.6808(8) 0.5065(3) 0.0889 0.652(10) Uani D P 4 2
F100 F 0.8837(11) 0.3585(8) 0.7241(4) 0.0795 0.495(13) Uani D P 4 3
F101 F 0.9183(10) 0.4955(10) 0.7015(3) 0.0762 0.495(13) Uani D P 4 3
F102 F 0.7784(8) 0.4741(12) 0.7309(3) 0.0754 0.495(13) Uani D P 4 3
F105 F 0.9248(8) 0.3784(9) 0.7124(4) 0.0676 0.505(13) Uani D P 4 4
F106 F 0.8703(12) 0.5217(6) 0.7135(4) 0.0807 0.505(13) Uani D P 4 4
F107 F 0.7754(8) 0.4095(13) 0.7336(3) 0.0779 0.505(13) Uani D P 4 4
F110 F 0.5604(7) 0.6838(16) 0.7178(6) 0.0870 0.43(2) Uani D P 3 3
F111 F 0.4245(16) 0.6801(14) 0.7502(3) 0.0830 0.43(2) Uani D P 3 3
F112 F 0.4210(17) 0.7495(9) 0.6974(5) 0.0866 0.43(2) Uani D P 3 3
F115 F 0.5514(9) 0.6570(10) 0.7313(4) 0.0811 0.57(2) Uani D P 3 4
F116 F 0.4029(10) 0.7176(12) 0.7406(4) 0.0903 0.57(2) Uani D P 3 4
F117 F 0.4735(15) 0.7363(9) 0.6883(3) 0.0878 0.57(2) Uani D P 3 4
F120 F 0.1389(7) 0.4370(8) 0.5206(3) 0.1004 0.727(10) Uani D P 5 1
F121 F 0.2237(9) 0.3062(7) 0.5197(3) 0.1046 0.727(10) Uani D P 5 1
F122 F 0.2439(9) 0.4099(9) 0.4773(3) 0.1025 0.727(10) Uani D P 5 1
F125 F 0.1692(17) 0.371(2) 0.5411(5) 0.0991 0.273(10) Uani D P 5 2
F126 F 0.263(2) 0.3194(13) 0.4974(7) 0.1037 0.273(10) Uani D P 5 2
F127 F 0.1711(17) 0.4447(17) 0.4892(6) 0.1038 0.273(10) Uani D P 5 2
F130 F 0.496(2) -0.0133(13) 0.6881(8) 0.0805 0.223(9) Uani D P 5 3
F131 F 0.459(2) 0.1041(18) 0.7231(4) 0.0808 0.223(9) Uani D P 5 3
F132 F 0.3394(11) 0.033(2) 0.6920(7) 0.0796 0.223(9) Uani D P 5 3
F135 F 0.4089(8) -0.0254(6) 0.6842(2) 0.0842 0.777(9) Uani D P 5 4
F136 F 0.5167(6) 0.0626(7) 0.7142(2) 0.0759 0.777(9) Uani D P 5 4
F137 F 0.3585(7) 0.1046(7) 0.7086(3) 0.0834 0.777(9) Uani D P 5 4
F140 F 0.4322(11) 0.0710(16) 0.5265(4) 0.0597 0.345(17) Uani D P 6 1
F141 F 0.5897(11) 0.1133(13) 0.5356(5) 0.0536 0.345(17) Uani D P 6 1
F142 F 0.5366(17) -0.0206(7) 0.5565(5) 0.0610 0.345(17) Uani D P 6 1
F145 F 0.4488(7) 0.1126(7) 0.5253(2) 0.0527 0.655(17) Uani D P 6 2
F146 F 0.6053(5) 0.0735(9) 0.5394(3) 0.0624 0.655(17) Uani D P 6 2
F147 F 0.4812(10) -0.0215(5) 0.5519(3) 0.0634 0.655(17) Uani D P 6 2
H41 H 0.2619 0.9316 0.5241 0.0609 1.0000 Uiso R . . .
H51 H 0.2361 1.0973 0.5179 0.0575 1.0000 Uiso R . . .
H61 H 0.1167 1.1727 0.5560 0.0628 1.0000 Uiso R . . .
H101 H -0.2587 1.0955 0.6193 0.0725 1.0000 Uiso R . . .
H121 H -0.0338 1.1792 0.6909 0.0653 1.0000 Uiso R . . .
H143 H 0.1433 1.1648 0.6768 0.1100 1.0000 Uiso R . . .
H141 H 0.1649 1.1955 0.6357 0.1097 1.0000 Uiso R . . .
H142 H 0.1745 1.0877 0.6477 0.1101 1.0000 Uiso R . . .
H151 H -0.2146 1.2069 0.7061 0.1133 1.0000 Uiso R . . .
H153 H -0.3008 1.1837 0.6755 0.1131 1.0000 Uiso R . . .
H152 H -0.2565 1.1021 0.7019 0.1129 1.0000 Uiso R . . .
H191 H 0.0274 0.6102 0.5576 0.0594 1.0000 Uiso R . . .
H211 H 0.2749 0.6520 0.6257 0.0673 1.0000 Uiso R . . .
H231 H 0.3507 0.8052 0.6348 0.1002 1.0000 Uiso R . . .
H232 H 0.2887 0.8948 0.6219 0.1004 1.0000 Uiso R . . .
H233 H 0.3677 0.8469 0.5951 0.1000 1.0000 Uiso R . . .
H242 H 0.2009 0.4862 0.6153 0.1240 1.0000 Uiso R . . .
H243 H 0.0935 0.5181 0.6334 0.1240 1.0000 Uiso R . . .
H241 H 0.0944 0.4784 0.5918 0.1241 1.0000 Uiso R . . .
H253 H -0.0062 0.7292 0.5076 0.0882 1.0000 Uiso R . . .
H251 H -0.0599 0.8006 0.5363 0.0885 1.0000 Uiso R . . .
H252 H 0.0360 0.8340 0.5129 0.0879 1.0000 Uiso R . . .
H311 H 0.6645 0.3770 0.5757 0.0462 1.0000 Uiso R . . .
H331 H 0.6406 0.4239 0.6859 0.0430 1.0000 Uiso R . . .
H351 H 0.9236 0.3920 0.6416 0.0581 1.0000 Uiso R . . .
H421 H 0.5419 0.5579 0.5856 0.0437 1.0000 Uiso R . . .
H441 H 0.3119 0.5662 0.5061 0.0576 1.0000 Uiso R . . .
H461 H 0.3408 0.3419 0.5749 0.0508 1.0000 Uiso R . . .
H561 H 0.5117 0.2514 0.5679 0.0446 1.0000 Uiso R . . .
H581 H 0.4721 -0.0010 0.6197 0.0642 1.0000 Uiso R . . .
H601 H 0.4665 0.2487 0.6793 0.0579 1.0000 Uiso R . . .
H701 H 0.3192 0.3478 0.6625 0.0596 1.0000 Uiso R . . .
H721 H 0.2820 0.5749 0.7294 0.0721 1.0000 Uiso R . . .
H741 H 0.5340 0.5566 0.6645 0.0506 1.0000 Uiso R . . .
H1001 H 0.8190 0.6037 0.6355 0.1081 0.60(3) Uiso R P 1 1
H1011 H 0.7607 0.6937 0.6852 0.1056 0.60(3) Uiso R P 1 1
H1021 H 0.6882 0.8443 0.6755 0.1121 0.60(3) Uiso R P 1 1
H1031 H 0.6712 0.9021 0.6142 0.1169 0.60(3) Uiso R P 1 1
H1051 H 0.8041 0.6675 0.5755 0.1129 0.60(3) Uiso R P 1 1
H1061 H 0.7599 0.7835 0.5329 0.1642 0.60(3) Uiso R P 1 1
H1063 H 0.7674 0.8890 0.5503 0.1641 0.60(3) Uiso R P 1 1
H1062 H 0.6577 0.8366 0.5453 0.1642 0.60(3) Uiso R P 1 1
H1101 H 0.8117 0.6266 0.6034 0.1210 0.40(3) Uiso R P 1 2
H1111 H 0.7895 0.6315 0.6669 0.1212 0.40(3) Uiso R P 1 2
H1121 H 0.7243 0.7660 0.6946 0.1189 0.40(3) Uiso R P 1 2
H1131 H 0.6732 0.8977 0.6569 0.1178 0.40(3) Uiso R P 1 2
H1151 H 0.7394 0.7494 0.5665 0.1189 0.40(3) Uiso R P 1 2
H1211 H 0.0333 0.6752 0.7170 0.0992 0.69(3) Uiso R P 2 1
H1221 H 0.1800 0.7413 0.6902 0.0982 0.69(3) Uiso R P 2 1
H1231 H 0.1955 0.9063 0.6866 0.1043 0.69(3) Uiso R P 2 1
H1241 H 0.0660 1.0053 0.7081 0.1082 0.69(3) Uiso R P 2 1
H1251 H -0.0796 0.9353 0.7358 0.1088 0.69(3) Uiso R P 2 1
H1262 H -0.1895 0.7895 0.7364 0.1244 0.69(3) Uiso R P 2 1
H1261 H -0.1181 0.7695 0.7729 0.1244 0.69(3) Uiso R P 2 1
H1263 H -0.1262 0.6905 0.7406 0.1242 0.69(3) Uiso R P 2 1
H1311 H -0.0273 0.6796 0.7201 0.0851 0.31(3) Uiso R P 2 2
H1321 H 0.1375 0.6941 0.6940 0.0850 0.31(3) Uiso R P 2 2
H1331 H 0.2095 0.8448 0.6883 0.0852 0.31(3) Uiso R P 2 2
H1341 H 0.1220 0.9793 0.7073 0.0880 0.31(3) Uiso R P 2 2
H1351 H -0.0423 0.9609 0.7340 0.0899 0.31(3) Uiso R P 2 2
H1361 H -0.1665 0.7464 0.7471 0.0912 0.31(3) Uiso R P 2 2
H1362 H -0.1507 0.8387 0.7710 0.0912 0.31(3) Uiso R P 2 2
H1363 H -0.2027 0.8455 0.7314 0.0912 0.31(3) Uiso R P 2 2
H1161 H 0.6747 0.8916 0.5566 0.1349 0.40(3) Uiso R P 1 2
H1162 H 0.6995 0.9662 0.5879 0.1349 0.40(3) Uiso R P 1 2
H1163 H 0.5907 0.9173 0.5854 0.1349 0.40(3) Uiso R P 1 2
H161 H -0.2244 1.0383 0.5589 0.1016 1.0000 Uiso R . . .
H162 H -0.1267 1.0846 0.5416 0.1016 1.0000 Uiso R . . .
H163 H -0.1217 0.9798 0.5565 0.1016 1.0000 Uiso R . . .

loop_
_atom_site_aniso_label
_atom_site_aniso_U_11
_atom_site_aniso_U_22
_atom_site_aniso_U_33
_atom_site_aniso_U_23
_atom_site_aniso_U_13
_atom_site_aniso_U_12
Tl1 0.0545(3) 0.0991(4) 0.0437(2) 0.0189(2) -0.00464(17) -0.0291(3)
N2 0.031(4) 0.046(5) 0.036(4) 0.001(3) -0.006(3) -0.004(3)
C3 0.028(4) 0.061(7) 0.035(5) -0.002(4) -0.003(3) -0.013(4)
C4 0.038(5) 0.077(8) 0.031(5) 0.003(5) 0.005(4) -0.009(5)
C5 0.050(6) 0.055(7) 0.051(6) 0.026(5) -0.007(5) -0.020(5)
C6 0.050(6) 0.053(6) 0.045(6) 0.015(5) -0.007(4) -0.011(5)
C7 0.035(5) 0.049(6) 0.042(5) 0.006(4) -0.005(4) -0.008(4)
C8 0.040(5) 0.038(6) 0.049(5) 0.004(4) 0.001(4) -0.004(4)
C9 0.039(5) 0.057(7) 0.056(6) 0.004(5) -0.011(4) -0.004(5)
C10 0.031(5) 0.061(7) 0.083(8) 0.012(6) 0.005(5) 0.002(5)
C11 0.052(6) 0.040(6) 0.065(7) 0.004(5) 0.006(5) 0.012(5)
C12 0.052(6) 0.055(7) 0.058(6) -0.017(5) -0.002(5) 0.012(5)
C13 0.043(5) 0.035(6) 0.067(7) -0.003(5) -0.008(5) 0.001(4)
C14 0.044(6) 0.086(9) 0.080(9) -0.033(8) -0.011(6) -0.008(6)
C15 0.071(9) 0.079(10) 0.087(10) -0.001(8) 0.021(7) 0.015(7)
C16 0.040(6) 0.142(14) 0.069(8) -0.005(9) -0.019(6) -0.008(8)
C17 0.023(4) 0.058(6) 0.038(5) 0.001(4) 0.002(3) -0.004(4)
C18 0.037(5) 0.058(7) 0.039(5) 0.009(4) -0.005(4) 0.000(4)
C19 0.049(5) 0.044(6) 0.047(5) -0.001(5) -0.002(4) 0.000(5)
C20 0.054(6) 0.052(6) 0.045(6) 0.005(5) 0.005(5) 0.009(5)
C21 0.051(6) 0.067(8) 0.041(5) 0.002(5) -0.010(4) 0.019(5)
C22 0.035(5) 0.071(8) 0.037(5) -0.007(5) -0.007(4) 0.016(5)
C23 0.054(7) 0.085(10) 0.067(8) -0.005(7) -0.024(6) -0.005(6)
C24 0.079(9) 0.084(10) 0.080(9) 0.013(8) -0.007(7) 0.021(8)
C25 0.064(7) 0.070(8) 0.051(6) -0.003(6) -0.021(5) -0.005(6)
F26 0.052(4) 0.073(5) 0.078(5) 0.016(4) 0.025(3) 0.029(3)
C27 0.052(3) 0.110(5) 0.068(3) -0.014(3) 0.018(3) -0.018(3)
F28 0.088(5) 0.086(6) 0.086(5) 0.044(4) 0.044(4) 0.020(4)
F29 0.053(4) 0.180(10) 0.078(5) -0.063(6) 0.014(4) -0.002(5)
C30 0.040(5) 0.036(5) 0.042(5) 0.002(4) 0.003(4) 0.000(4)
C31 0.039(5) 0.040(5) 0.029(4) 0.002(4) -0.004(3) -0.008(4)
C32 0.032(4) 0.032(5) 0.032(4) 0.002(3) -0.002(3) -0.003(3)
C33 0.028(4) 0.045(6) 0.041(5) -0.002(4) 0.001(3) -0.001(4)
C34 0.034(4) 0.047(6) 0.040(5) 0.002(4) -0.005(4) -0.002(4)
C35 0.029(4) 0.063(7) 0.056(6) -0.003(5) 0.002(4) 0.001(4)
C36 0.065(4) 0.097(5) 0.055(4) -0.020(4) -0.020(3) 0.005(4)
B40 0.025(4) 0.050(6) 0.036(5) 0.004(5) 0.000(4) -0.007(4)
C41 0.029(4) 0.048(6) 0.030(4) -0.002(4) 0.002(3) -0.001(4)
C42 0.030(4) 0.048(6) 0.033(4) 0.009(4) -0.002(3) 0.000(4)
C43 0.044(5) 0.057(6) 0.029(4) 0.001(4) 0.009(4) 0.007(5)
C44 0.048(6) 0.060(7) 0.042(5) -0.002(5) -0.009(4) 0.008(5)
C45 0.044(5) 0.063(7) 0.040(5) -0.010(5) -0.018(4) 0.005(5)
C46 0.043(5) 0.050(6) 0.035(5) -0.001(4) -0.005(4) 0.000(4)
C47 0.086(5) 0.111(5) 0.101(6) -0.019(5) -0.051(5) -0.005(4)
C51 0.089(3) 0.078(3) 0.067(3) 0.030(3) 0.004(2) -0.014(3)
C55 0.024(4) 0.048(6) 0.036(5) 0.007(4) -0.004(3) -0.011(4)
C56 0.027(4) 0.051(6) 0.035(5) -0.002(4) 0.001(3) -0.008(4)
C57 0.039(5) 0.042(6) 0.038(5) 0.001(4) -0.004(4) -0.002(4)
C58 0.047(6) 0.042(6) 0.063(7) 0.008(5) -0.004(5) -0.008(5)
C59 0.047(5) 0.051(6) 0.044(5) 0.007(4) -0.011(4) -0.020(5)
C60 0.047(5) 0.055(7) 0.037(5) 0.007(4) -0.014(4) -0.021(5)
C61 0.089(3) 0.078(3) 0.067(3) 0.030(3) 0.004(2) -0.014(3)
C65 0.048(3) 0.057(4) 0.065(3) -0.015(3) 0.003(3) -0.001(3)
C69 0.028(4) 0.058(6) 0.028(4) 0.007(4) -0.007(3) 0.000(4)
C70 0.038(5) 0.077(8) 0.030(5) -0.003(5) 0.000(4) -0.016(5)
C71 0.039(5) 0.094(9) 0.034(5) -0.007(6) 0.002(4) -0.006(6)
C72 0.046(6) 0.111(11) 0.029(5) 0.003(6) 0.003(4) 0.015(6)
C73 0.048(6) 0.058(7) 0.039(5) 0.007(5) -0.001(4) 0.005(5)
C74 0.035(5) 0.050(6) 0.036(5) 0.007(4) -0.002(4) 0.002(4)
C75 0.119(6) 0.059(5) 0.072(5) 0.000(3) -0.003(4) 0.005(4)
C79 0.052(3) 0.110(5) 0.068(3) -0.014(3) 0.018(3) -0.018(3)
C100 0.078(9) 0.079(9) 0.089(9) 0.009(7) 0.014(7) -0.024(7)
C101 0.074(9) 0.079(9) 0.090(9) 0.010(7) 0.017(7) -0.022(7)
C102 0.075(9) 0.085(9) 0.095(9) 0.007(7) 0.014(7) -0.018(7)
C103 0.078(9) 0.089(9) 0.098(9) 0.008(7) 0.005(7) -0.017(7)
C104 0.083(9) 0.090(9) 0.096(9) 0.008(7) 0.004(7) -0.019(7)
C105 0.081(9) 0.083(9) 0.089(9) 0.007(7) 0.010(7) -0.023(7)
C106 0.092(10) 0.096(10) 0.102(10) 0.011(8) 0.003(8) -0.016(9)
C110 0.084(14) 0.110(17) 0.140(19) 0.007(14) -0.031(13) -0.014(12)
C111 0.084(14) 0.110(17) 0.140(19) 0.010(14) -0.030(13) -0.013(12)
C112 0.082(14) 0.112(17) 0.139(19) 0.009(14) -0.029(13) -0.013(12)
C113 0.081(14) 0.113(17) 0.139(19) 0.008(14) -0.030(13) -0.011(12)
C114 0.082(14) 0.114(17) 0.139(18) 0.006(14) -0.034(13) -0.010(12)
C115 0.082(14) 0.112(17) 0.138(19) 0.005(14) -0.034(13) -0.012(12)
C116 0.086(15) 0.116(17) 0.143(19) 0.008(14) -0.033(13) -0.008(13)
C120 0.090(7) 0.080(7) 0.055(7) 0.012(5) 0.003(5) -0.001(6)
C121 0.089(7) 0.079(8) 0.059(7) 0.013(6) -0.007(6) 0.004(6)
C122 0.083(7) 0.079(8) 0.064(7) 0.009(6) -0.013(6) 0.003(6)
C123 0.084(7) 0.079(8) 0.062(7) 0.005(6) -0.014(6) -0.004(6)
C124 0.090(8) 0.078(8) 0.060(7) 0.004(6) -0.010(6) -0.005(6)
C125 0.093(7) 0.079(7) 0.058(7) 0.004(6) -0.001(6) 0.000(6)
C126 0.091(8) 0.081(9) 0.053(7) 0.015(6) 0.008(6) 0.001(7)
C130 0.111(17) 0.082(16) 0.078(16) 0.008(11) -0.027(13) -0.041(13)
C131 0.109(18) 0.079(16) 0.077(16) 0.010(12) -0.029(13) -0.043(13)
C132 0.108(18) 0.078(16) 0.079(17) 0.011(12) -0.028(13) -0.042(13)
C133 0.107(18) 0.078(16) 0.079(17) 0.010(12) -0.029(14) -0.041(13)
C134 0.109(18) 0.080(16) 0.079(17) 0.007(12) -0.028(14) -0.042(13)
C135 0.111(18) 0.081(16) 0.079(17) 0.006(12) -0.027(14) -0.041(13)
C136 0.114(18) 0.084(17) 0.078(17) 0.008(13) -0.025(14) -0.043(14)
F80 0.061(6) 0.115(7) 0.067(6) -0.019(6) 0.023(5) -0.023(6)
F81 0.050(6) 0.119(7) 0.070(6) -0.017(6) 0.016(5) -0.017(5)
F82 0.056(6) 0.115(7) 0.070(6) -0.013(6) 0.015(5) -0.022(6)
F85 0.064(5) 0.117(6) 0.095(5) -0.015(5) 0.017(5) -0.007(4)
F86 0.057(5) 0.122(6) 0.061(4) -0.008(4) 0.023(4) -0.027(4)
F87 0.035(4) 0.076(6) 0.060(4) -0.009(4) 0.021(3) -0.006(4)
F90 0.096(6) 0.082(6) 0.078(6) 0.023(5) 0.012(5) -0.014(6)
F91 0.094(6) 0.084(6) 0.071(5) 0.038(5) -0.002(5) -0.019(6)
F92 0.084(5) 0.076(6) 0.068(6) 0.031(5) 0.002(5) -0.017(5)
F95 0.098(5) 0.069(5) 0.079(5) 0.032(4) -0.016(4) -0.011(4)
F96 0.085(5) 0.076(5) 0.079(5) 0.030(4) 0.004(4) -0.005(4)
F97 0.102(5) 0.087(5) 0.080(5) 0.025(5) 0.030(4) -0.007(5)
F100 0.077(6) 0.100(6) 0.060(6) -0.015(5) -0.026(5) 0.007(5)
F101 0.073(6) 0.095(6) 0.059(5) -0.029(5) -0.019(5) -0.003(5)
F102 0.068(5) 0.098(7) 0.058(5) -0.033(5) -0.022(4) 0.008(5)
F105 0.056(5) 0.097(6) 0.049(5) -0.008(5) -0.018(4) 0.005(5)
F106 0.083(6) 0.096(6) 0.061(6) -0.025(5) -0.022(5) 0.005(5)
F107 0.069(5) 0.109(7) 0.054(5) -0.017(6) -0.020(4) -0.002(6)
F110 0.118(6) 0.063(7) 0.079(7) -0.003(6) -0.003(6) -0.003(6)
F111 0.123(7) 0.057(7) 0.068(6) 0.003(5) -0.003(6) 0.009(6)
F112 0.126(7) 0.060(6) 0.074(6) 0.002(5) -0.006(6) 0.008(6)
F115 0.118(6) 0.060(6) 0.064(6) 0.002(5) -0.013(5) -0.005(5)
F116 0.125(7) 0.062(6) 0.084(6) -0.009(5) 0.005(5) 0.009(6)
F117 0.125(7) 0.061(6) 0.077(6) 0.006(4) -0.008(6) 0.002(6)
F120 0.075(5) 0.121(6) 0.102(6) -0.024(6) -0.046(5) -0.010(5)
F121 0.093(6) 0.108(6) 0.110(7) -0.004(6) -0.055(5) -0.021(5)
F122 0.099(6) 0.110(6) 0.096(6) -0.026(5) -0.053(5) 0.006(5)
F125 0.085(7) 0.112(8) 0.097(7) -0.024(7) -0.053(6) -0.001(7)
F126 0.089(7) 0.114(7) 0.105(8) -0.026(7) -0.048(7) -0.006(7)
F127 0.087(7) 0.115(7) 0.106(7) -0.013(7) -0.055(7) -0.007(7)
F130 0.092(6) 0.082(6) 0.068(6) 0.030(6) 0.007(6) -0.012(5)
F131 0.095(6) 0.080(6) 0.068(5) 0.029(5) 0.001(6) -0.015(6)
F132 0.089(5) 0.080(6) 0.070(6) 0.032(6) 0.001(6) -0.016(5)
F135 0.111(5) 0.080(4) 0.062(4) 0.024(4) 0.008(4) -0.038(4)
F136 0.083(5) 0.087(5) 0.057(4) 0.030(4) 0.000(3) -0.014(4)
F137 0.090(5) 0.090(5) 0.070(4) 0.035(4) 0.014(4) -0.010(4)
F140 0.050(5) 0.061(6) 0.068(5) -0.024(6) -0.001(4) -0.005(5)
F141 0.049(5) 0.050(6) 0.062(6) -0.014(5) 0.009(5) 0.004(5)
F142 0.055(6) 0.060(5) 0.069(6) -0.012(5) 0.005(5) 0.003(5)
F145 0.049(4) 0.050(5) 0.059(4) -0.023(4) -0.005(3) -0.005(4)
F146 0.045(4) 0.070(5) 0.073(5) -0.020(5) 0.008(4) 0.006(4)
F147 0.059(5) 0.060(4) 0.072(5) -0.017(4) 0.007(4) -0.007(4)

loop_
_atom_type_symbol
_atom_type_scat_dispersion_real
_atom_type_scat_dispersion_imag
_atom_type_scat_Cromer_Mann_a1
_atom_type_scat_Cromer_Mann_b1
_atom_type_scat_Cromer_Mann_a2
_atom_type_scat_Cromer_Mann_b2
_atom_type_scat_Cromer_Mann_a3
_atom_type_scat_Cromer_Mann_b3
_atom_type_scat_Cromer_Mann_a4
_atom_type_scat_Cromer_Mann_b4
_atom_type_scat_Cromer_Mann_c
_atom_type_scat_source
C 0.0033 0.0016 2.3100 20.8439 1.0200 10.2075 1.5886 0.5687 0.8650 51.6512 0.2156 'International Tables Vol C 4.2.6.8 and 6.1.1.4'
H 0.0000 0.0000 0.4930 10.5109 0.3229 26.1257 0.1402 3.1424 0.0408 57.7998 0.0030 'International Tables Vol C 4.2.6.8 and 6.1.1.4'
N 0.0061 0.0033 12.2126 0.0057 3.1322 9.8933 2.0125 28.9975 1.1663 0.5826 -11.5290 'International Tables Vol C 4.2.6.8 and 6.1.1.4'
F 0.0171 0.0103 3.5392 10.2825 2.6412 4.2944 1.5170 0.2615 1.0243 26.1476 0.2776 'International Tables Vol C 4.2.6.8 and 6.1.1.4'
Tl -2.8358 9.6688 27.5446 0.6551 19.1584 8.7075 15.5380 1.9635 5.5259 45.8149 13.1746 'International Tables Vol C 4.2.6.8 and 6.1.1.4'
Cl 0.1484 0.1585 11.4604 0.0104 7.1964 1.1662 6.2556 18.5194 1.6455 47.7784 -9.5574 'International Tables Vol C 4.2.6.8 and 6.1.1.4'
B 0.0013 0.0007 2.0545 23.2185 1.3326 1.0210 1.0979 60.3498 0.7068 0.1403 -0.1932 'International Tables Vol C 4.2.6.8 and 6.1.1.4'
Na 0.0362 0.0249 4.7626 3.2850 3.1736 8.8422 1.2674 0.3136 1.1128 129.4240 0.6760 'International Tables Vol C 4.2.6.8 and 6.1.1.4'

loop_
_geom_angle_atom_site_label_1
_geom_angle_atom_site_label_2
_geom_angle_atom_site_label_3
_geom_angle
_geom_angle_publ_flag
Tl1 N2 C3 118.7(6) yes
Tl1 N2 C7 120.3(6) yes
C3 N2 C7 121.0(8) yes
N2 C3 C4 119.8(10) yes
N2 C3 C17 112.5(8) yes
C4 C3 C17 127.7(10) yes
C3 C4 C5 119.5(10) yes
C3 C4 H41 120.8 no
C5 C4 H41 119.6 no
C4 C5 C6 119.7(9) yes
C4 C5 H51 121.0 no
C6 C5 H51 119.3 no
C5 C6 C7 119.3(11) yes
C5 C6 H61 122.0 no
C7 C6 H61 118.8 no
C6 C7 N2 120.8(10) yes
C6 C7 C8 126.0(10) yes
N2 C7 C8 113.1(8) yes
C7 C8 C9 118.5(9) yes
C7 C8 C13 120.4(9) yes
C9 C8 C13 120.9(10) yes
C8 C9 C10 117.7(10) yes
C8 C9 C16 121.6(10) yes
C10 C9 C16 120.7(10) yes
C9 C10 C11 122.5(10) yes
C9 C10 H101 118.8 no
C11 C10 H101 118.7 no
C10 C11 C12 117.4(10) yes
C10 C11 C15 120.2(11) yes
C12 C11 C15 122.4(12) yes
C11 C12 C13 122.5(11) yes
C11 C12 H121 118.2 no
C13 C12 H121 119.3 no
C12 C13 C8 118.9(9) yes
C12 C13 C14 120.8(10) yes
C8 C13 C14 120.4(10) yes
C13 C14 H143 108.1 no
C13 C14 H141 111.1 no
H143 C14 H141 110.1 no
C13 C14 H142 109.6 no
H143 C14 H142 108.6 no
H141 C14 H142 109.4 no
C11 C15 H151 109.8 no
C11 C15 H153 107.3 no
H151 C15 H153 109.6 no
C11 C15 H152 110.7 no
H151 C15 H152 109.2 no
H153 C15 H152 110.3 no
C9 C16 H161 109.8 no
C9 C16 H162 109.2 no
H161 C16 H162 109.5 no
C9 C16 H163 109.4 no
H161 C16 H163 109.5 no
H162 C16 H163 109.5 no
C3 C17 C18 120.6(8) yes
C3 C17 C22 119.9(9) yes
C18 C17 C22 119.1(10) yes
C17 C18 C19 119.4(9) yes
C17 C18 C25 120.9(10) yes
C19 C18 C25 119.7(10) yes
C18 C19 C20 122.6(10) yes
C18 C19 H191 119.6 no
C20 C19 H191 117.7 no
C19 C20 C21 116.9(10) yes
C19 C20 C24 121.9(11) yes
C21 C20 C24 121.1(11) yes
C20 C21 C22 122.2(10) yes
C20 C21 H211 119.3 no
C22 C21 H211 118.4 no
C17 C22 C21 119.5(10) yes
C17 C22 C23 119.6(11) yes
C21 C22 C23 120.9(10) yes
C22 C23 H231 109.9 no
C22 C23 H232 111.4 no
H231 C23 H232 108.1 no
C22 C23 H233 109.0 no
H231 C23 H233 108.6 no
H232 C23 H233 109.8 no
C20 C24 H242 110.0 no
C20 C24 H243 109.0 no
H242 C24 H243 110.7 no
C20 C24 H241 106.8 no
H242 C24 H241 110.3 no
H243 C24 H241 109.9 no
C18 C25 H253 107.9 no
C18 C25 H251 110.6 no
H253 C25 H251 111.7 no
C18 C25 H252 108.0 no
H253 C25 H252 108.5 no
H251 C25 H252 110.0 no
F26 C27 F28 104.3(9) yes
F26 C27 F29 106.5(12) yes
F28 C27 F29 106.2(12) yes
F26 C27 C30 113.6(11) yes
F28 C27 C30 112.0(12) yes
F29 C27 C30 113.5(10) yes
C27 C30 C31 120.1(9) yes
C27 C30 C35 119.1(9) yes
C31 C30 C35 120.8(9) yes
C30 C31 C32 122.6(8) yes
C30 C31 H311 118.5 no
C32 C31 H311 118.8 no
C31 C32 C33 115.9(8) yes
C31 C32 B40 121.4(8) yes
C33 C32 B40 121.9(8) yes
C32 C33 C34 122.4(8) yes
C32 C33 H331 120.4 no
C34 C33 H331 117.2 no
C33 C34 C35 120.2(9) yes
C33 C34 C36 121.5(8) yes
C35 C34 C36 118.3(8) yes
C34 C35 C30 118.0(9) yes
C34 C35 H351 120.6 no
C30 C35 H351 121.4 no
C34 C36 F100 119.4(8) yes
C34 C36 F101 109.8(7) yes
F100 C36 F101 103.41(6) yes
C34 C36 F102 115.6(7) yes
F100 C36 F102 103.43(6) yes
F101 C36 F102 103.41(6) yes
C34 C36 F105 114.7(7) yes
C34 C36 F106 118.6(8) yes
F105 C36 F106 103.43(6) yes
C34 C36 F107 111.6(7) yes
F105 C36 F107 103.40(6) yes
F106 C36 F107 103.42(6) yes
C32 B40 C41 113.4(7) yes
C32 B40 C55 103.3(7) yes
C41 B40 C55 110.9(8) yes
C32 B40 C69 113.1(7) yes
C41 B40 C69 103.1(7) yes
C55 B40 C69 113.5(8) yes
B40 C41 C42 122.4(8) yes
B40 C41 C46 122.0(8) yes
C42 C41 C46 115.2(8) yes
C41 C42 C43 122.4(9) yes
C41 C42 H421 119.0 no
C43 C42 H421 118.6 no
C42 C43 C44 120.2(10) yes
C42 C43 C51 120.2(9) yes
C44 C43 C51 119.5(9) yes
C43 C44 C45 118.4(9) yes
C43 C44 H441 121.2 no
C45 C44 H441 120.4 no
C44 C45 C46 120.6(9) yes
C44 C45 C47 115.1(9) yes
C46 C45 C47 124.1(10) yes
C41 C46 C45 123.1(10) yes
C41 C46 H461 118.9 no
C45 C46 H461 118.0 no
C45 C47 F120 113.4(8) yes
C45 C47 F121 114.6(8) yes
F120 C47 F121 103.45(6) yes
C45 C47 F122 116.9(8) yes
F120 C47 F122 103.40(6) yes
F121 C47 F122 103.41(6) yes
C45 C47 F125 100.4(12) yes
C45 C47 F126 115.2(12) yes
F125 C47 F126 103.40(6) yes
C45 C47 F127 127.8(12) yes
F125 C47 F127 103.41(6) yes
F126 C47 F127 103.41(6) yes
C43 C51 F90 121.7(10) yes
C43 C51 F91 112.0(9) yes
F90 C51 F91 103.42(6) yes
C43 C51 F92 111.1(9) yes
F90 C51 F92 103.42(6) yes
F91 C51 F92 103.41(6) yes
C43 C51 F95 114.3(7) yes
C43 C51 F96 115.3(7) yes
F95 C51 F96 103.39(6) yes
C43 C51 F97 115.4(7) yes
F95 C51 F97 103.42(6) yes
F96 C51 F97 103.42(6) yes
B40 C55 C56 120.8(8) yes
B40 C55 C60 123.0(9) yes
C56 C55 C60 116.0(9) yes
C55 C56 C57 122.4(9) yes
C55 C56 H561 120.6 no
C57 C56 H561 117.0 no
C56 C57 C58 121.0(9) yes
C56 C57 C65 118.5(8) yes
C58 C57 C65 120.5(9) yes
C57 C58 C59 117.6(10) yes
C57 C58 H581 120.8 no
C59 C58 H581 121.6 no
C58 C59 C60 121.4(10) yes
C58 C59 C61 121.9(9) yes
C60 C59 C61 116.6(9) yes
C55 C60 C59 121.6(10) yes
C55 C60 H601 118.1 no
C59 C60 H601 120.3 no
C59 C61 F130 103.0(12) yes
C59 C61 F131 123.0(12) yes
F130 C61 F131 103.41(6) yes
C59 C61 F132 118.0(12) yes
F130 C61 F132 103.41(6) yes
F131 C61 F132 103.42(6) yes
C59 C61 F135 114.0(7) yes
C59 C61 F136 113.8(6) yes
F135 C61 F136 103.44(6) yes
C59 C61 F137 117.2(7) yes
F135 C61 F137 103.41(6) yes
F136 C61 F137 103.40(6) yes
C57 C65 F140 122.0(9) yes
C57 C65 F141 109.5(9) yes
F140 C65 F141 103.42(6) yes
C57 C65 F142 113.2(9) yes
F140 C65 F142 103.43(6) yes
F141 C65 F142 103.41(6) yes
C57 C65 F145 112.6(7) yes
C57 C65 F146 117.0(7) yes
F145 C65 F146 103.42(6) yes
C57 C65 F147 115.4(6) yes
F145 C65 F147 103.40(5) yes
F146 C65 F147 103.43(5) yes
B40 C69 C70 123.0(9) yes
B40 C69 C74 121.2(8) yes
C70 C69 C74 115.4(9) yes
C69 C70 C71 121.5(10) yes
C69 C70 H701 119.6 no
C71 C70 H701 118.9 no
C70 C71 C72 122.0(10) yes
C70 C71 C79 123.6(10) yes
C72 C71 C79 114.1(10) yes
C71 C72 C73 118.2(11) yes
C71 C72 H721 119.9 no
C73 C72 H721 121.9 no
C72 C73 C74 120.5(11) yes
C72 C73 C75 120.7(10) yes
C74 C73 C75 118.8(9) yes
C73 C74 C69 122.4(9) yes
C73 C74 H741 119.1 no
C69 C74 H741 118.4 no
C73 C75 F110 121.0(11) yes
C73 C75 F111 109.4(10) yes
F110 C75 F111 103.41(6) yes
C73 C75 F112 114.4(9) yes
F110 C75 F112 103.42(6) yes
F111 C75 F112 103.41(6) yes
C73 C75 F115 112.4(9) yes
C73 C75 F116 119.7(9) yes
F115 C75 F116 103.41(6) yes
C73 C75 F117 112.9(8) yes
F115 C75 F117 103.40(6) yes
F116 C75 F117 103.43(6) yes
C71 C79 F80 129.4(10) yes
C71 C79 F81 92.9(10) yes
F80 C79 F81 103.41(6) yes
C71 C79 F82 119.0(10) yes
F80 C79 F82 103.43(6) yes
F81 C79 F82 103.39(6) yes
C71 C79 F85 113.7(8) yes
C71 C79 F86 115.4(7) yes
F85 C79 F86 103.39(6) yes
C71 C79 F87 115.9(7) yes
F85 C79 F87 103.40(6) yes
F86 C79 F87 103.45(6) yes
C101 C100 C105 118.54(6) yes
C101 C100 H1001 123.1 no
C105 C100 H1001 118.3 no
C100 C101 C102 121.43(6) yes
C100 C101 H1011 117.6 no
C102 C101 H1011 121.0 no
C101 C102 C103 118.55(6) yes
C101 C102 H1021 119.0 no
C103 C102 H1021 122.3 no
C102 C103 C104 118.53(6) yes
C102 C103 H1031 117.9 no
C104 C103 H1031 123.6 no
C103 C104 C105 124.42(5) yes
C103 C104 C106 117.79(5) yes
C105 C104 C106 117.79(5) yes
C100 C105 C104 118.53(6) yes
C100 C105 H1051 122.1 no
C104 C105 H1051 119.4 no
C104 C106 H1061 112.5 no
C104 C106 H1063 109.2 no
H1061 C106 H1063 110.3 no
C104 C106 H1062 106.4 no
H1061 C106 H1062 108.5 no
H1063 C106 H1062 109.8 no
C111 C110 C115 118.54(7) yes
C111 C110 H1101 127.1 no
C115 C110 H1101 114.2 no
C110 C111 C112 121.43(7) yes
C110 C111 H1111 112.8 no
C112 C111 H1111 125.7 no
C111 C112 C113 118.54(6) yes
C111 C112 H1121 113.4 no
C113 C112 H1121 128.0 no
C112 C113 C114 118.52(6) yes
C112 C113 H1131 114.0 no
C114 C113 H1131 127.2 no
C113 C114 C115 124.41(6) yes
C113 C114 C116 117.79(6) yes
C115 C114 C116 117.79(6) yes
C110 C115 C114 118.52(7) yes
C110 C115 H1151 126.9 no
C114 C115 H1151 114.6 no
C114 C116 H1161 110.2 no
C114 C116 H1162 109.6 no
H1161 C116 H1162 109.5 no
C114 C116 H1163 108.5 no
H1161 C116 H1163 109.5 no
H1162 C116 H1163 109.5 no
C121 C120 C125 124.42(5) yes
C121 C120 C126 117.79(5) yes
C125 C120 C126 117.79(5) yes
C120 C121 C122 118.53(6) yes
C120 C121 H1211 123.0 no
C122 C121 H1211 118.5 no
C121 C122 C123 118.55(6) yes
C121 C122 H1221 121.9 no
C123 C122 H1221 119.5 no
C122 C123 C124 121.43(6) yes
C122 C123 H1231 120.8 no
C124 C123 H1231 117.8 no
C123 C124 C125 118.54(6) yes
C123 C124 H1241 121.9 no
C125 C124 H1241 119.5 no
C124 C125 C120 118.52(6) yes
C124 C125 H1251 121.8 no
C120 C125 H1251 119.7 no
C120 C126 H1262 109.8 no
C120 C126 H1261 106.5 no
H1262 C126 H1261 111.4 no
C120 C126 H1263 106.5 no
H1262 C126 H1263 111.7 no
H1261 C126 H1263 110.8 no
C131 C130 C135 124.42(5) yes
C131 C130 C136 117.79(5) yes
C135 C130 C136 117.79(5) yes
C130 C131 C132 118.53(6) yes
C130 C131 H1311 124.4 no
C132 C131 H1311 117.0 no
C131 C132 C133 118.54(6) yes
C131 C132 H1321 124.4 no
C133 C132 H1321 116.9 no
C132 C133 C134 121.43(6) yes
C132 C133 H1331 123.0 no
C134 C133 H1331 115.5 no
C133 C134 C135 118.54(6) yes
C133 C134 H1341 123.9 no
C135 C134 H1341 117.5 no
C134 C135 C130 118.53(6) yes
C134 C135 H1351 124.2 no
C130 C135 H1351 117.2 no
C130 C136 H1361 105.8 no
C130 C136 H1362 112.0 no
H1361 C136 H1362 109.5 no
C130 C136 H1363 110.6 no
H1361 C136 H1363 109.5 no
H1362 C136 H1363 109.5 no

loop_
_geom_bond_atom_site_label_1
_geom_bond_atom_site_label_2
_geom_bond_distance
_geom_bond_publ_flag
Tl1 N2 2.655(8) yes
N2 C3 1.352(12) yes
N2 C7 1.356(13) yes
C3 C4 1.389(13) yes
C3 C17 1.468(15) yes
C4 C5 1.393(16) yes
C4 H41 0.923 no
C5 C6 1.375(16) yes
C5 H51 0.941 no
C6 C7 1.380(13) yes
C6 H61 0.929 no
C7 C8 1.492(14) yes
C8 C9 1.391(13) yes
C8 C13 1.391(14) yes
C9 C10 1.409(16) yes
C9 C16 1.501(16) yes
C10 C11 1.396(17) yes
C10 H101 0.926 no
C11 C12 1.367(15) yes
C11 C15 1.501(16) yes
C12 C13 1.400(15) yes
C12 H121 0.940 no
C13 C14 1.517(14) yes
C14 H143 0.953 no
C14 H141 0.954 no
C14 H142 0.960 no
C15 H151 0.955 no
C15 H153 0.958 no
C15 H152 0.956 no
C16 H161 0.950 no
C16 H162 0.950 no
C16 H163 0.950 no
C17 C18 1.388(14) yes
C17 C22 1.412(13) yes
C18 C19 1.376(15) yes
C18 C25 1.530(13) yes
C19 C20 1.382(14) yes
C19 H191 0.928 no
C20 C21 1.396(16) yes
C20 C24 1.502(18) yes
C21 C22 1.364(17) yes
C21 H211 0.938 no
C22 C23 1.528(15) yes
C23 H231 0.953 no
C23 H232 0.949 no
C23 H233 0.961 no
C24 H242 0.968 no
C24 H243 0.976 no
C24 H241 0.963 no
C25 H253 0.966 no
C25 H251 0.965 no
C25 H252 0.960 no
F26 C27 1.336(16) yes
C27 F28 1.340(17) yes
C27 F29 1.309(15) yes
C27 C30 1.492(15) yes
C30 C31 1.379(13) yes
C30 C35 1.391(14) yes
C31 C32 1.394(12) yes
C31 H311 0.933 no
C32 C33 1.399(12) yes
C32 B40 1.639(12) yes
C33 C34 1.389(12) yes
C33 H331 0.942 no
C34 C35 1.398(14) yes
C34 C36 1.456(10) yes
C35 H351 0.936 no
C36 F100 1.345(5) yes
C36 F101 1.357(5) yes
C36 F102 1.351(5) yes
C36 F105 1.350(5) yes
C36 F106 1.340(5) yes
C36 F107 1.354(5) yes
B40 C41 1.644(13) yes
B40 C55 1.655(15) yes
B40 C69 1.630(14) yes
C41 C42 1.390(13) yes
C41 C46 1.399(13) yes
C42 C43 1.403(13) yes
C42 H421 0.926 no
C43 C44 1.388(14) yes
C43 C51 1.470(12) yes
C44 C45 1.375(16) yes
C44 H441 0.944 no
C45 C46 1.383(13) yes
C45 C47 1.436(11) yes
C46 H461 0.909 no
C47 F120 1.349(5) yes
C47 F121 1.346(5) yes
C47 F122 1.347(5) yes
C47 F125 1.358(5) yes
C47 F126 1.349(5) yes
C47 F127 1.344(5) yes
C51 F90 1.343(5) yes
C51 F91 1.350(5) yes
C51 F92 1.351(5) yes
C51 F95 1.351(5) yes
C51 F96 1.350(5) yes
C51 F97 1.345(5) yes
C55 C56 1.409(13) yes
C55 C60 1.401(13) yes
C56 C57 1.378(14) yes
C56 H561 0.938 no
C57 C58 1.388(14) yes
C57 C65 1.456(10) yes
C58 C59 1.399(15) yes
C58 H581 0.940 no
C59 C60 1.384(16) yes
C59 C61 1.463(11) yes
C60 H601 0.955 no
C61 F130 1.353(5) yes
C61 F131 1.346(5) yes
C61 F132 1.345(5) yes
C61 F135 1.349(5) yes
C61 F136 1.343(5) yes
C61 F137 1.348(5) yes
C65 F140 1.343(5) yes
C65 F141 1.354(5) yes
C65 F142 1.351(5) yes
C65 F145 1.355(5) yes
C65 F146 1.348(5) yes
C65 F147 1.356(5) yes
C69 C70 1.393(13) yes
C69 C74 1.390(14) yes
C70 C71 1.400(15) yes
C70 H701 0.933 no
C71 C72 1.348(18) yes
C71 C79 1.459(11) yes
C72 C73 1.373(15) yes
C72 H721 0.938 no
C73 C74 1.399(14) yes
C73 C75 1.462(13) yes
C74 H741 0.940 no
C75 F110 1.347(5) yes
C75 F111 1.351(5) yes
C75 F112 1.348(5) yes
C75 F115 1.348(5) yes
C75 F116 1.347(5) yes
C75 F117 1.351(5) yes
C79 F80 1.341(5) yes
C79 F81 1.361(5) yes
C79 F82 1.349(5) yes
C79 F85 1.360(5) yes
C79 F86 1.340(5) yes
C79 F87 1.349(5) yes
C100 C101 1.372(5) yes
C100 C105 1.394(5) yes
C100 H1001 0.929 no
C101 C102 1.371(5) yes
C101 H1011 0.936 no
C102 C103 1.396(5) yes
C102 H1021 0.946 no
C103 C104 1.331(5) yes
C103 H1031 0.929 no
C104 C105 1.333(5) yes
C104 C106 1.525(5) yes
C105 H1051 0.920 no
C106 H1061 0.972 no
C106 H1063 0.970 no
C106 H1062 0.970 no
C110 C111 1.372(6) yes
C110 C115 1.392(6) yes
C110 H1101 0.925 no
C111 C112 1.370(6) yes
C111 H1111 0.929 no
C112 C113 1.393(6) yes
C112 H1121 0.928 no
C113 C114 1.332(6) yes
C113 H1131 0.942 no
C114 C115 1.332(6) yes
C114 C116 1.527(5) yes
C115 H1151 0.927 no
C116 H1161 0.950 no
C116 H1162 0.950 no
C116 H1163 0.950 no
C120 C121 1.330(5) yes
C120 C125 1.330(5) yes
C120 C126 1.516(5) yes
C121 C122 1.390(5) yes
C121 H1211 0.929 no
C122 C123 1.369(5) yes
C122 H1221 0.927 no
C123 C124 1.370(5) yes
C123 H1231 0.935 no
C124 C125 1.390(5) yes
C124 H1241 0.940 no
C125 H1251 0.940 no
C126 H1262 0.964 no
C126 H1261 0.967 no
C126 H1263 0.971 no
C130 C131 1.330(6) yes
C130 C135 1.332(6) yes
C130 C136 1.525(5) yes
C131 C132 1.393(6) yes
C131 H1311 0.929 no
C132 C133 1.371(6) yes
C132 H1321 0.930 no
C133 C134 1.370(6) yes
C133 H1331 0.930 no
C134 C135 1.393(6) yes
C134 H1341 0.931 no
C135 H1351 0.935 no
C136 H1361 0.950 no
C136 H1362 0.950 no
C136 H1363 0.950 no

loop_
_geom_hbond_atom_site_label_D
_geom_hbond_atom_site_label_H
_geom_hbond_atom_site_label_A
_geom_hbond_site_symmetry_A
_geom_hbond_angle_DHA
_geom_hbond_distance_DH
_geom_hbond_distance_HA
_geom_hbond_distance_DA
_geom_hbond_publ_flag
C116 H1031 C102 . 141.3(19) 1.160 2.006 3.00(2) yes
C116 H1031 C113 . 146(3) 1.160 1.401 2.45(2) yes
C106 H1063 C16 1_655 169.4(5) 0.970 2.394 3.35(2) yes
C112 H1121 C136 1_655 132.7(10) 0.928 2.497 3.20(2) yes
C136 H1362 C33 4_556 171.0(6) 0.950 2.577 3.52(2) yes
C116 H1162 C16 1_655 131.6(12) 0.950 2.426 3.14(2) yes
C16 H161 C116 1_455 127.8(8) 0.950 2.465 3.14(2) yes
